data_1546394
loop_
_publ_author_name
'Landmann, Johannes'
'Hennig, Philipp T.'
'Ignat'ev, Nikolai'
'Finze, Maik'

_publ_section_title
;
 Borylation of Fluorinated Arenes with the Boron-centred Nucleophile
 B(CN)32&#x2212; -- a Unique Entry to Aryltricyanoborates
;
_journal_name_full 'Chem. Sci.'
_journal_paper_doi 10.1039/C7SC02249B
_journal_year 2017
_chemical_formula_moiety 'C9 H2 B F3 N3, C3 H10 N'
_chemical_formula_sum 'C12 H13 B F3 N4'
_chemical_formula_weight 281.07
_space_group_crystal_system orthorhombic
_space_group_IT_number 46
_space_group_name_Hall 'I 2 -2a'
_space_group_name_H-M_alt 'I m a 2'
_symmetry_space_group_name_Hall 'I 2 -2a'
_symmetry_space_group_name_H-M 'I m a 2'
_atom_sites_solution_hydrogens difmap
_atom_sites_solution_primary iterative
_atom_sites_solution_secondary difmap
_audit_creation_method SHELXL-2014/7
_audit_update_record
;
2017-05-09 deposited with the CCDC.
2017-06-26 downloaded from the CCDC.
;
_cell_angle_alpha 90
_cell_angle_beta 90
_cell_angle_gamma 90
_cell_formula_units_Z 4
_cell_length_a 7.7462(5)
_cell_length_b 16.7938(10)
_cell_length_c 10.8073(7)
_cell_measurement_reflns_used 2100
_cell_measurement_temperature 100(2)
_cell_measurement_theta_max 26.60
_cell_measurement_theta_min 2.24
_cell_volume 1405.90(15)
_computing_cell_refinement 'Saint+ ver. V8.34A (Bruker AXS)'
_computing_data_collection 'APEX2 ver. 2014.9 (Bruker AXS)'
_computing_data_reduction 'Saint+ ver. V8.34A (Bruker AXS)'
_computing_molecular_graphics 'ShelXLe (Huebschle et all, 2011)'
_computing_publication_material 'SHELXL-2014/7 (Sheldrick, 2014)'
_computing_structure_refinement 'SHELXL-2014/7 (Sheldrick, 2014)'
_computing_structure_solution 'SHELXT (Sheldrick, 2014)'
_diffrn_ambient_temperature 100(2)
_diffrn_detector 'CCD area detector (Apex2)'
_diffrn_measured_fraction_theta_full 0.999
_diffrn_measured_fraction_theta_max 0.999
_diffrn_measurement_device_type 'Bruker X8-APEX II'
_diffrn_measurement_method '\f and \w scans'
_diffrn_radiation_monochromator 'multi-layer mirror'
_diffrn_radiation_type MoK\a
_diffrn_radiation_wavelength 0.71073
_diffrn_reflns_av_R_equivalents 0.0250
_diffrn_reflns_av_unetI/netI 0.0287
_diffrn_reflns_Laue_measured_fraction_full 0.999
_diffrn_reflns_Laue_measured_fraction_max 0.999
_diffrn_reflns_limit_h_max 4
_diffrn_reflns_limit_h_min -9
_diffrn_reflns_limit_k_max 21
_diffrn_reflns_limit_k_min -20
_diffrn_reflns_limit_l_max 13
_diffrn_reflns_limit_l_min -13
_diffrn_reflns_number 4838
_diffrn_reflns_point_group_measured_fraction_full 0.991
_diffrn_reflns_point_group_measured_fraction_max 0.988
_diffrn_reflns_theta_full 26.000
_diffrn_reflns_theta_max 26.756
_diffrn_reflns_theta_min 2.241
_diffrn_source 'rotating-anode (Nonius FR-591)'
_exptl_absorpt_coefficient_mu 0.110
_exptl_absorpt_correction_T_max 0.7454
_exptl_absorpt_correction_T_min 0.6984
_exptl_absorpt_correction_type multi-scan
_exptl_absorpt_process_details 'SadAbs 2014/5 (Bruker AXS)'
_exptl_crystal_colour colourless
_exptl_crystal_density_diffrn 1.328
_exptl_crystal_description block
_exptl_crystal_F_000 580
_exptl_crystal_size_max 0.340
_exptl_crystal_size_mid 0.110
_exptl_crystal_size_min 0.080
_refine_diff_density_max 0.179
_refine_diff_density_min -0.136
_refine_diff_density_rms 0.032
_refine_ls_abs_structure_details
;
 Flack x determined using 647 quotients [(I+)-(I-)]/[(I+)+(I-)]
 (Parsons, Flack and Wagner, Acta Cryst. B69 (2013) 249-259).
;
_refine_ls_abs_structure_Flack -0.3(3)
_refine_ls_extinction_method none
_refine_ls_goodness_of_fit_ref 1.030
_refine_ls_hydrogen_treatment refall
_refine_ls_matrix_type full
_refine_ls_number_parameters 140
_refine_ls_number_reflns 1597
_refine_ls_number_restraints 1
_refine_ls_restrained_S_all 1.030
_refine_ls_R_factor_all 0.0325
_refine_ls_R_factor_gt 0.0287
_refine_ls_shift/su_max 0.000
_refine_ls_shift/su_mean 0.000
_refine_ls_structure_factor_coef Fsqd
_refine_ls_weighting_details 'w=1/[\s^2^(Fo^2^)+(0.0340P)^2^+0.4125P] where P=(Fo^2^+2Fc^2^)/3'
_refine_ls_weighting_scheme calc
_refine_ls_wR_factor_gt 0.0659
_refine_ls_wR_factor_ref 0.0686
_reflns_Friedel_coverage 0.877
_reflns_Friedel_fraction_full 0.982
_reflns_Friedel_fraction_max 0.976
_reflns_number_gt 1477
_reflns_number_total 1597
_reflns_threshold_expression 'I > 2\s(I)'
_cod_data_source_file c7sc02249b2.cif
_cod_data_source_block JL087_JL_Me3NHB4c
_cod_database_code 1546394
_shelx_shelxl_version_number 2014/7
_shelx_space_group_comment
;
The symmetry employed for this shelxl refinement is uniquely defined
by the following loop, which should always be used as a source of
symmetry information in preference to the above space-group names.
They are only intended as comments.
;
_shelx_estimated_absorpt_t_min 0.964
_shelx_estimated_absorpt_t_max 0.991

loop_
_space_group_symop_operation_xyz
'x, y, z'
'-x, -y, z'
'x+1/2, -y, z'
'-x+1/2, y, z'
'x+1/2, y+1/2, z+1/2'
'-x+1/2, -y+1/2, z+1/2'
'x+1, -y+1/2, z+1/2'
'-x+1, y+1/2, z+1/2'

loop_
_atom_site_label
_atom_site_type_symbol
_atom_site_fract_x
_atom_site_fract_y
_atom_site_fract_z
_atom_site_U_iso_or_equiv
_atom_site_adp_type
_atom_site_occupancy
_atom_site_site_symmetry_order
_atom_site_calc_flag
_atom_site_refinement_flags_posn
_atom_site_refinement_flags_adp
_atom_site_refinement_flags_occupancy
F1 F 0.7500 0.27739(9) 0.60970(15) 0.0233(4) Uani 1 2 d S T P
H1 H 0.7500 0.3230(18) 0.833(3) 0.015(7) Uiso 1 2 d S . P
N1 N 0.4711(2) 0.30312(11) 0.35092(16) 0.0240(4) Uani 1 1 d . . .
C1 C 0.5852(3) 0.34229(11) 0.37917(17) 0.0167(4) Uani 1 1 d . . .
B1 B 0.7500 0.39431(19) 0.4173(3) 0.0167(7) Uani 1 2 d S T P
F2 F 0.7500 0.45773(12) 0.94208(18) 0.0372(5) Uani 1 2 d S T P
H2 H 0.7500 0.535(2) 0.558(4) 0.023(9) Uiso 1 2 d S . P
N2 N 0.7500 0.52955(16) 0.2755(3) 0.0277(6) Uani 1 2 d S T P
C2 C 0.7500 0.47326(17) 0.3347(3) 0.0191(6) Uani 1 2 d S T P
F3 F 0.7500 0.58012(11) 0.78185(19) 0.0493(6) Uani 1 2 d S T P
H3 H 0.7500 0.6577(19) 0.201(4) 0.023(9) Uiso 1 2 d S . P
C3 C 0.7500 0.41468(17) 0.5636(3) 0.0176(6) Uani 1 2 d S T P
C4 C 0.7500 0.35417(16) 0.6510(3) 0.0182(6) Uani 1 2 d S T P
H4 H 0.646(3) 0.7802(12) 0.163(2) 0.021(6) Uiso 1 1 d . . .
C5 C 0.7500 0.36510(18) 0.7775(3) 0.0218(6) Uani 1 2 d S T P
H5 H 0.7500 0.7811(19) 0.034(4) 0.029(10) Uiso 1 2 d S . P
C6 C 0.7500 0.44246(19) 0.8193(3) 0.0261(7) Uani 1 2 d S T P
H6 H 0.588(3) 0.6594(13) -0.030(2) 0.030(7) Uiso 1 1 d . . .
C8 C 0.7500 0.49198(18) 0.6112(3) 0.0241(6) Uani 1 2 d S T P
H8 H 0.593(3) 0.5854(14) 0.063(2) 0.029(6) Uiso 1 1 d . . .
C7 C 0.7500 0.50499(18) 0.7365(3) 0.0294(8) Uani 1 2 d S T P
H7 H 0.494(3) 0.6637(14) 0.103(2) 0.028(6) Uiso 1 1 d . . .
C9 C 0.5910(3) 0.64275(13) 0.0585(2) 0.0222(5) Uani 1 1 d . . .
N9 N 0.7500 0.67477(13) 0.1190(2) 0.0168(5) Uani 1 2 d S T P
C10 C 0.7500 0.76363(17) 0.1191(3) 0.0225(6) Uani 1 2 d S T P

loop_
_atom_site_aniso_label
_atom_site_aniso_U_11
_atom_site_aniso_U_22
_atom_site_aniso_U_33
_atom_site_aniso_U_23
_atom_site_aniso_U_13
_atom_site_aniso_U_12
F1 0.0377(9) 0.0131(8) 0.0191(9) -0.0001(7) 0.000 0.000
N1 0.0236(9) 0.0296(10) 0.0189(9) 0.0025(7) -0.0019(7) -0.0048(8)
C1 0.0190(9) 0.0178(9) 0.0133(10) 0.0034(8) 0.0016(8) 0.0034(8)
B1 0.0169(14) 0.0157(14) 0.0177(17) 0.0033(12) 0.000 0.000
F2 0.0647(14) 0.0291(10) 0.0176(9) -0.0047(8) 0.000 0.000
N2 0.0333(14) 0.0213(13) 0.0285(15) 0.0077(11) 0.000 0.000
C2 0.0198(13) 0.0179(14) 0.0198(15) -0.0014(12) 0.000 0.000
F3 0.1026(19) 0.0173(9) 0.0279(11) -0.0071(8) 0.000 0.000
C3 0.0169(14) 0.0187(13) 0.0170(14) 0.0024(12) 0.000 0.000
C4 0.0187(13) 0.0146(14) 0.0214(16) -0.0009(11) 0.000 0.000
C5 0.0295(15) 0.0182(13) 0.0178(14) 0.0027(12) 0.000 0.000
C6 0.0353(17) 0.0274(16) 0.0158(15) -0.0043(13) 0.000 0.000
C8 0.0346(15) 0.0150(14) 0.0228(16) 0.0027(13) 0.000 0.000
C7 0.0464(19) 0.0145(14) 0.0274(19) -0.0040(12) 0.000 0.000
C9 0.0243(11) 0.0219(11) 0.0204(11) -0.0014(9) -0.0041(9) 0.0001(9)
N9 0.0223(11) 0.0150(11) 0.0130(12) 0.0001(10) 0.000 0.000
C10 0.0298(15) 0.0158(15) 0.0218(16) 0.0017(13) 0.000 0.000

loop_
_atom_type_symbol
_atom_type_description
_atom_type_scat_dispersion_real
_atom_type_scat_dispersion_imag
_atom_type_scat_source
C C 0.0033 0.0016 'International Tables Vol C Tables 4.2.6.8 and 6.1.1.4'
H H 0.0000 0.0000 'International Tables Vol C Tables 4.2.6.8 and 6.1.1.4'
B B 0.0013 0.0007 'International Tables Vol C Tables 4.2.6.8 and 6.1.1.4'
N N 0.0061 0.0033 'International Tables Vol C Tables 4.2.6.8 and 6.1.1.4'
F F 0.0171 0.0103 'International Tables Vol C Tables 4.2.6.8 and 6.1.1.4'

loop_
_geom_angle_atom_site_label_1
_geom_angle_atom_site_label_2
_geom_angle_atom_site_label_3
_geom_angle
_geom_angle_site_symmetry_1
_geom_angle_site_symmetry_3
N1 C1 B1 177.7(2) . .
C2 B1 C1 108.00(16) . 4_655
C2 B1 C1 108.00(16) . .
C1 B1 C1 105.8(2) 4_655 .
C2 B1 C3 111.7(2) . .
C1 B1 C3 111.52(15) 4_655 .
C1 B1 C3 111.52(15) . .
N2 C2 B1 179.9(3) . .
C4 C3 C8 115.5(3) . .
C4 C3 B1 120.7(2) . .
C8 C3 B1 123.8(3) . .
F1 C4 C5 116.7(3) . .
F1 C4 C3 118.0(2) . .
C5 C4 C3 125.2(3) . .
C6 C5 C4 116.9(3) . .
C6 C5 H1 121(2) . .
C4 C5 H1 122(2) . .
F2 C6 C5 120.1(3) . .
F2 C6 C7 119.5(3) . .
C5 C6 C7 120.4(3) . .
C7 C8 C3 120.8(3) . .
C7 C8 H2 119(2) . .
C3 C8 H2 120(2) . .
F3 C7 C8 120.4(3) . .
F3 C7 C6 118.4(3) . .
C8 C7 C6 121.3(3) . .
N9 C9 H6 109.6(14) . .
N9 C9 H8 108.8(16) . .
H6 C9 H8 109(2) . .
N9 C9 H7 107.1(15) . .
H6 C9 H7 111(2) . .
H8 C9 H7 111(2) . .
C10 N9 C9 111.11(15) . 4_655
C10 N9 C9 111.11(15) . .
C9 N9 C9 111.0(2) 4_655 .
C10 N9 H3 108(2) . .
C9 N9 H3 107.8(10) 4_655 .
C9 N9 H3 107.8(10) . .
N9 C10 H4 106.6(12) . .
N9 C10 H5 108(2) . .
H4 C10 H5 112.1(16) . .

loop_
_geom_bond_atom_site_label_1
_geom_bond_atom_site_label_2
_geom_bond_distance
_geom_bond_site_symmetry_2
F1 C4 1.364(3) .
N1 C1 1.143(3) .
C1 B1 1.601(3) .
B1 C2 1.598(4) .
B1 C1 1.601(3) 4_655
B1 C3 1.618(4) .
F2 C6 1.351(4) .
N2 C2 1.141(4) .
F3 C7 1.353(4) .
C3 C4 1.387(4) .
C3 C8 1.396(4) .
C4 C5 1.379(4) .
C5 C6 1.376(4) .
C5 H1 0.92(3) .
C6 C7 1.380(4) .
C8 C7 1.372(5) .
C8 H2 0.93(4) .
C9 N9 1.494(2) .
C9 H6 1.00(3) .
C9 H8 0.97(2) .
C9 H7 0.96(3) .
N9 C10 1.492(4) .
N9 C9 1.494(2) 4_655
N9 H3 0.93(4) .
C10 H4 0.98(2) .
C10 H5 0.96(4) .
